data_4027371
loop_
_publ_author_name
'A. Stephen K. Hashmi'
'Maria Camila Blanco Jaimes'
'Andreas M. Schuster'
'Frank Rominger'

_publ_section_title
;
 From Propargylic Amides to Functionalized Oxazoles: Domino Gold
 Catalysis/Oxidation by Dioxygen
;
_journal_name_full 'Journal of Organic Chemistry'
_journal_page_first 6394
_journal_page_last 6408
_journal_paper_doi 10.1021/jo301288w
_journal_volume 77
_journal_year 2012
_chemical_formula_sum 'C12 H7 F6 N O3'
_chemical_formula_weight 327.19
_chemical_name_common 'in manuscript 7m'
_chemical_name_systematic
; 
 ? 
;
_space_group_IT_number 2
_symmetry_cell_setting triclinic
_symmetry_space_group_name_Hall '-P 1'
_symmetry_space_group_name_H-M 'P -1'
_atom_sites_solution_hydrogens geom
_atom_sites_solution_primary direct
_atom_sites_solution_secondary difmap
_audit_creation_method SHELXL-97
_cell_angle_alpha 69.6340(10)
_cell_angle_beta 78.4320(10)
_cell_angle_gamma 69.9410(10)
_cell_formula_units_Z 8
_cell_length_a 11.5530(2)
_cell_length_b 14.4441(3)
_cell_length_c 18.2458(3)
_cell_measurement_reflns_used 4281
_cell_measurement_temperature 200(2)
_cell_volume 2669.83(9)
_computing_cell_refinement 'Bruker SAINT'
_computing_data_collection 'Bruker SMART'
_computing_data_reduction 'Bruker SAINT'
_computing_molecular_graphics 'Bruker SHELXTL'
_computing_publication_material 'Bruker SHELXTL'
_computing_structure_refinement 'SHELXL-97 (Sheldrick, 2008)'
_computing_structure_solution 'SHELXS-97 (Sheldrick, 2008)'
_diffrn_ambient_temperature 200(2)
_diffrn_measured_fraction_theta_full 0.998
_diffrn_measured_fraction_theta_max 0.998
_diffrn_measurement_device_type 'Bruker SMART CCD'
_diffrn_measurement_method '\w scans'
_diffrn_radiation_monochromator graphite
_diffrn_radiation_source 'fine-focus sealed tube'
_diffrn_radiation_type MoK\a
_diffrn_radiation_wavelength 0.71073
_diffrn_reflns_av_R_equivalents 0.0343
_diffrn_reflns_av_sigmaI/netI 0.0430
_diffrn_reflns_limit_h_max 12
_diffrn_reflns_limit_h_min -12
_diffrn_reflns_limit_k_max 15
_diffrn_reflns_limit_k_min -15
_diffrn_reflns_limit_l_max 20
_diffrn_reflns_limit_l_min -20
_diffrn_reflns_number 19087
_diffrn_reflns_theta_full 22.98
_diffrn_reflns_theta_max 22.98
_diffrn_reflns_theta_min 1.66
_exptl_absorpt_coefficient_mu 0.170
_exptl_absorpt_correction_T_max 0.9571
_exptl_absorpt_correction_T_min 0.9475
_exptl_absorpt_correction_type multi-scan
_exptl_absorpt_process_details
;
Sheldrick, G. M. (2008). <i>SADABS</i>. University of G\"ottingen, Germany.
;
_exptl_crystal_colour colorless
_exptl_crystal_density_diffrn 1.628
_exptl_crystal_description polyhedron
_exptl_crystal_F_000 1312
_exptl_crystal_size_max 0.32
_exptl_crystal_size_mid 0.31
_exptl_crystal_size_min 0.26
_refine_diff_density_max 0.402
_refine_diff_density_min -0.362
_refine_diff_density_rms 0.048
_refine_ls_extinction_coef 0.0053(6)
_refine_ls_extinction_expression Fc^*^=kFc[1+0.001xFc^2^\l^3^/sin(2\q)]^-1/4^
_refine_ls_extinction_method SHELXL
_refine_ls_goodness_of_fit_ref 1.018
_refine_ls_hydrogen_treatment mixed
_refine_ls_matrix_type full
_refine_ls_number_parameters 888
_refine_ls_number_reflns 7408
_refine_ls_number_restraints 2311
_refine_ls_restrained_S_all 1.064
_refine_ls_R_factor_all 0.0836
_refine_ls_R_factor_gt 0.0501
_refine_ls_shift/su_max 0.002
_refine_ls_shift/su_mean 0.000
_refine_ls_structure_factor_coef Fsqd
_refine_ls_weighting_details 'calc w=1/[\s^2^(Fo^2^)+(0.0601P)^2^+1.9037P] where P=(Fo^2^+2Fc^2^)/3'
_refine_ls_weighting_scheme calc
_refine_ls_wR_factor_gt 0.1171
_refine_ls_wR_factor_ref 0.1356
_reflns_number_gt 5025
_reflns_number_total 7408
_reflns_threshold_expression >2sigma(I)
_cod_data_source_file jo301288w_si_007.cif
_cod_data_source_block cab7
_cod_original_cell_volume 2669.84(8)
_cod_database_code 4027371

loop_
_symmetry_equiv_pos_as_xyz
'x, y, z'
'-x, -y, -z'

loop_
_atom_site_label
_atom_site_type_symbol
_atom_site_fract_x
_atom_site_fract_y
_atom_site_fract_z
_atom_site_U_iso_or_equiv
_atom_site_adp_type
_atom_site_occupancy
_atom_site_symmetry_multiplicity
_atom_site_calc_flag
_atom_site_refinement_flags
_atom_site_disorder_assembly
_atom_site_disorder_group
C1_1 C 0.8384(3) 0.7178(2) 0.00336(18) 0.0345(8) Uani 1 1 d . . .
N2_1 N 0.7823(2) 0.7618(2) -0.06044(15) 0.0399(7) Uani 1 1 d . . .
O3_1 O 0.7709(2) 0.74590(16) 0.06593(12) 0.0393(6) Uani 1 1 d . . .
C4_1 C 0.6613(3) 0.8160(3) 0.03804(19) 0.0406(8) Uani 1 1 d . . .
C5_1 C 0.6686(3) 0.8242(3) -0.03819(19) 0.0427(9) Uani 1 1 d . . .
H5_1 H 0.6053 0.8666 -0.0720 0.051 Uiso 1 1 calc R . .
C6_1 C 0.5725(3) 0.8641(3) 0.0940(2) 0.0494(9) Uani 1 1 d . . .
H6A_1 H 0.4958 0.9088 0.0687 0.059 Uiso 1 1 calc R . .
H6B_1 H 0.5508 0.8093 0.1399 0.059 Uiso 1 1 calc R . .
O7_1 O 0.6212(2) 0.9249(2) 0.12054(14) 0.0600(7) Uani 1 1 d . . .
O8_1 O 0.6181(3) 1.0203(2) 0.05703(17) 0.0645(8) Uani 1 1 d D . .
H8_1 H 0.712(3) 0.997(4) 0.035(3) 0.14(2) Uiso 1 1 d D . .
C11_1 C 0.9612(3) 0.6435(2) 0.01609(18) 0.0341(8) Uani 1 1 d . . .
C12_1 C 0.9921(3) 0.5869(2) 0.09248(18) 0.0399(8) Uani 1 1 d . . .
H12_1 H 0.9333 0.5964 0.1359 0.048 Uiso 1 1 calc R . .
C14_1 C 1.1953(3) 0.5040(3) 0.0426(2) 0.0461(9) Uani 1 1 d . . .
H14_1 H 1.2753 0.4560 0.0517 0.055 Uiso 1 1 calc R . .
C16_1 C 1.0487(3) 0.6304(2) -0.04660(19) 0.0385(8) Uani 1 1 d . . .
H16_1 H 1.0286 0.6689 -0.0988 0.046 Uiso 1 1 calc R . .
C13_1 C 1.1082(3) 0.5171(2) 0.10492(19) 0.0429(9) Uani 1 1 d D A .
C17_1 C 1.1364(4) 0.4542(3) 0.1873(2) 0.0639(11) Uani 1 1 d DU . .
F1_1 F 1.2526(3) 0.4018(4) 0.19377(18) 0.141(2) Uani 0.940(6) 1 d PDU A 1
F2_1 F 1.0737(4) 0.3854(2) 0.21722(15) 0.0954(13) Uani 0.940(6) 1 d PDU A 1
F3_1 F 1.1005(4) 0.5103(2) 0.23566(15) 0.0938(13) Uani 0.940(6) 1 d PDU A 1
C15_1 C 1.1655(3) 0.5613(3) -0.03315(19) 0.0411(8) Uani 1 1 d D B .
C18_1 C 1.2603(4) 0.5482(3) -0.1005(2) 0.0615(11) Uani 1 1 d DU . .
F4_1 F 1.2225(4) 0.6021(5) -0.16916(18) 0.147(3) Uani 0.866(8) 1 d PDU B 1
F5_1 F 1.3586(4) 0.5726(5) -0.0971(3) 0.127(2) Uani 0.866(8) 1 d PDU B 1
F6_1 F 1.3063(4) 0.4518(3) -0.1009(3) 0.115(2) Uani 0.866(8) 1 d PDU B 1
F1B_1 F 1.046(3) 0.461(3) 0.2412(16) 0.11(2) Uiso 0.060(6) 1 d PD A 2
F2B_1 F 1.219(3) 0.486(2) 0.2060(15) 0.040(12) Uiso 0.060(6) 1 d PD A 2
F3B_1 F 1.189(3) 0.3580(11) 0.1949(17) 0.048(12) Uiso 0.060(6) 1 d PD A 2
F4B_1 F 1.3613(14) 0.4821(17) -0.0787(11) 0.078(8) Uiso 0.134(8) 1 d PD B 2
F5B_1 F 1.2160(17) 0.5218(16) -0.1473(10) 0.059(7) Uiso 0.134(8) 1 d PD B 2
F6B_1 F 1.280(2) 0.6344(11) -0.1389(11) 0.063(7) Uiso 0.134(8) 1 d PD B 2
C1_2 C 1.0453(3) 0.0984(2) 0.01969(18) 0.0373(8) Uani 1 1 d . . .
N2_2 N 1.1530(3) 0.0305(2) 0.03060(15) 0.0390(7) Uani 1 1 d . . .
O3_2 O 0.9818(2) 0.11839(17) 0.08643(13) 0.0452(6) Uani 1 1 d . . .
C4_2 C 1.0601(3) 0.0562(3) 0.14471(19) 0.0439(9) Uani 1 1 d . . .
C5_2 C 1.1620(3) 0.0031(3) 0.11086(19) 0.0417(8) Uani 1 1 d . . .
H5_2 H 1.2309 -0.0463 0.1375 0.050 Uiso 1 1 calc R . .
C6_2 C 1.0193(4) 0.0692(3) 0.2238(2) 0.0562(10) Uani 1 1 d . . .
H6A_2 H 0.9327 0.0674 0.2387 0.067 Uiso 1 1 calc R . .
H6B_2 H 1.0716 0.0111 0.2626 0.067 Uiso 1 1 calc R . .
O7_2 O 1.0277(3) 0.1661(2) 0.22591(14) 0.0625(7) Uani 1 1 d . . .
O8_2 O 1.1579(3) 0.1561(2) 0.22295(15) 0.0605(7) Uani 1 1 d D . .
H8_2 H 1.169(6) 0.198(5) 0.162(2) 0.18(3) Uiso 1 1 d D . .
C11_2 C 0.9847(3) 0.1534(2) -0.0528(2) 0.0402(8) Uani 1 1 d . . .
C12_2 C 0.8603(3) 0.2087(3) -0.0509(2) 0.0473(9) Uani 1 1 d . . .
H12_2 H 0.8136 0.2117 -0.0022 0.057 Uiso 1 1 calc R . .
C13_2 C 0.8037(3) 0.2599(3) -0.1203(2) 0.0514(10) Uani 1 1 d D C .
C14_2 C 0.8705(4) 0.2558(3) -0.1912(2) 0.0551(10) Uani 1 1 d . . .
H14_2 H 0.8314 0.2905 -0.2386 0.066 Uiso 1 1 calc R . .
C15_2 C 0.9952(4) 0.2006(3) -0.1931(2) 0.0506(10) Uani 1 1 d D . .
C16_2 C 1.0533(3) 0.1493(3) -0.1242(2) 0.0445(9) Uani 1 1 d . . .
H16_2 H 1.1389 0.1119 -0.1258 0.053 Uiso 1 1 calc R . .
C17_2 C 0.6679(4) 0.3166(4) -0.1158(3) 0.0729(13) Uani 1 1 d DU . .
C18_2 C 1.0677(5) 0.1976(4) -0.2699(2) 0.0765(13) Uani 1 1 d DU . .
F1_2 F 0.6020(3) 0.2525(4) -0.0902(5) 0.143(3) Uani 0.840(8) 1 d PDU C 1
F2_2 F 0.6293(4) 0.3716(5) -0.1859(3) 0.159(3) Uani 0.840(8) 1 d PDU C 1
F3_2 F 0.6357(3) 0.3754(4) -0.0730(4) 0.132(3) Uani 0.840(8) 1 d PDU C 1
F4_2 F 1.1739(4) 0.1320(4) -0.26555(17) 0.193(2) Uani 1 1 d DU . .
F5_2 F 1.0813(4) 0.2882(3) -0.31387(18) 0.1283(12) Uani 1 1 d DU . .
F6_2 F 1.0077(3) 0.1784(3) -0.31548(16) 0.1247(12) Uani 1 1 d DU . .
F1B_2 F 0.6492(15) 0.4177(12) -0.1443(12) 0.065(6) Uiso 0.160(8) 1 d P C 2
F2B_2 F 0.6080(16) 0.2985(16) -0.0439(10) 0.074(7) Uiso 0.160(8) 1 d P C 2
F3B_2 F 0.6085(19) 0.3034(17) -0.1526(13) 0.068(6) Uiso 0.160(8) 1 d P C 2
C1_3 C 0.4232(3) 0.9091(2) 0.46181(18) 0.0377(8) Uani 1 1 d . . .
N2_3 N 0.3062(3) 0.9580(2) 0.46526(15) 0.0425(7) Uani 1 1 d . . .
O3_3 O 0.4721(2) 0.89773(17) 0.39031(12) 0.0425(6) Uani 1 1 d . . .
C4_3 C 0.3738(3) 0.9446(3) 0.34454(19) 0.0415(9) Uani 1 1 d . . .
C5_3 C 0.2739(3) 0.9811(3) 0.3902(2) 0.0466(9) Uani 1 1 d . . .
H5_3 H 0.1932 1.0174 0.3736 0.056 Uiso 1 1 calc R . .
C6_3 C 0.3971(4) 0.9390(3) 0.26356(19) 0.0498(9) Uani 1 1 d . . .
H6A_3 H 0.3310 0.9934 0.2322 0.060 Uiso 1 1 calc R . .
H6B_3 H 0.4768 0.9526 0.2398 0.060 Uiso 1 1 calc R . .
O7_3 O 0.4011(2) 0.84008(19) 0.26031(13) 0.0536(7) Uani 1 1 d . . .
O8_3 O 0.2761(2) 0.8311(2) 0.28192(15) 0.0582(7) Uani 1 1 d D . .
H8_3 H 0.282(5) 0.792(3) 0.342(2) 0.118(17) Uiso 1 1 d D . .
C11_3 C 0.5069(3) 0.8679(2) 0.52379(19) 0.0391(8) Uani 1 1 d . . .
C12_3 C 0.6338(3) 0.8293(2) 0.5075(2) 0.0429(9) Uani 1 1 d . . .
H12_3 H 0.6672 0.8280 0.4558 0.052 Uiso 1 1 calc R . .
C13_3 C 0.7116(3) 0.7929(3) 0.5664(2) 0.0450(9) Uani 1 1 d D . .
C14_3 C 0.6638(4) 0.7938(3) 0.6422(2) 0.0490(9) Uani 1 1 d . . .
H14_3 H 0.7175 0.7683 0.6827 0.059 Uiso 1 1 calc R . .
C15_3 C 0.5376(3) 0.8320(3) 0.65872(19) 0.0460(9) Uani 1 1 d D D .
C16_3 C 0.4589(3) 0.8692(3) 0.59992(19) 0.0431(9) Uani 1 1 d . . .
H16_3 H 0.3722 0.8957 0.6115 0.052 Uiso 1 1 calc R . .
C17_3 C 0.8478(4) 0.7583(3) 0.5473(2) 0.0607(11) Uani 1 1 d DU . .
C18_3 C 0.4843(4) 0.8315(4) 0.7405(2) 0.0641(11) Uani 1 1 d DU . .
F1_3 F 0.8942(2) 0.8373(2) 0.5238(2) 0.1280(13) Uani 1 1 d DU . .
F2_3 F 0.8796(2) 0.7150(3) 0.49086(16) 0.1125(11) Uani 1 1 d DU . .
F3_3 F 0.9102(2) 0.69121(19) 0.60600(14) 0.0794(7) Uani 1 1 d DU . .
F4_3 F 0.3943(3) 0.9177(3) 0.74140(16) 0.1057(16) Uani 0.925(7) 1 d PDU D 1
F5_3 F 0.5653(3) 0.8283(3) 0.78395(14) 0.0888(13) Uani 0.925(7) 1 d PDU D 1
F6_3 F 0.4430(5) 0.7530(3) 0.77731(18) 0.132(2) Uani 0.925(7) 1 d PDU D 1
F4B_3 F 0.529(3) 0.7476(19) 0.7959(13) 0.079(14) Uiso 0.075(7) 1 d PD D 2
F5B_3 F 0.3644(12) 0.842(2) 0.7509(14) 0.041(9) Uiso 0.075(7) 1 d PD D 2
F6B_3 F 0.492(4) 0.904(3) 0.764(2) 0.14(2) Uiso 0.075(7) 1 d PD D 2
C1_4 C 0.6250(3) 0.3110(3) 0.50713(19) 0.0409(9) Uani 1 1 d . . .
N2_4 N 0.7114(3) 0.2643(2) 0.55446(17) 0.0453(7) Uani 1 1 d . . .
O3_4 O 0.6639(2) 0.30606(18) 0.43280(13) 0.0488(6) Uani 1 1 d . . .
C4_4 C 0.7885(3) 0.2508(3) 0.4349(2) 0.0507(10) Uani 1 1 d . . .
C5_4 C 0.8159(3) 0.2265(3) 0.5085(2) 0.0529(10) Uani 1 1 d . . .
H5_4 H 0.8955 0.1889 0.5266 0.063 Uiso 1 1 calc R . .
C6_4 C 0.8530(4) 0.2251(3) 0.3625(2) 0.0613(11) Uani 1 1 d . . .
H6A_4 H 0.8269 0.2860 0.3162 0.074 Uiso 1 1 calc R . .
H6B_4 H 0.9434 0.2084 0.3634 0.074 Uiso 1 1 calc R . .
O7_4 O 0.8264(3) 0.1393(2) 0.35526(16) 0.0681(8) Uani 1 1 d . . .
O8_4 O 0.8946(3) 0.0468(2) 0.41182(19) 0.0840(10) Uani 1 1 d D . .
H8_4 H 0.824(4) 0.039(4) 0.459(3) 0.15(2) Uiso 1 1 d D . .
C11_4 C 0.4959(3) 0.3668(2) 0.52357(18) 0.0389(8) Uani 1 1 d . . .
C12_4 C 0.4158(4) 0.4144(3) 0.4648(2) 0.0461(9) Uani 1 1 d . . .
H12_4 H 0.4442 0.4096 0.4133 0.055 Uiso 1 1 calc R . .
C13_4 C 0.2944(4) 0.4691(3) 0.4814(2) 0.0500(10) Uani 1 1 d D E .
C14_4 C 0.2517(4) 0.4758(3) 0.5561(2) 0.0524(10) Uani 1 1 d . . .
H14_4 H 0.1681 0.5125 0.5675 0.063 Uiso 1 1 calc R . .
C15_4 C 0.3322(3) 0.4281(3) 0.61431(19) 0.0467(9) Uani 1 1 d D F .
C16_4 C 0.4529(3) 0.3737(3) 0.59865(18) 0.0419(9) Uani 1 1 d . . .
H16_4 H 0.5070 0.3409 0.6393 0.050 Uiso 1 1 calc R . .
C17_4 C 0.2101(5) 0.5225(3) 0.4167(3) 0.0740(13) Uani 1 1 d DU . .
C18_4 C 0.2890(4) 0.4366(4) 0.6951(2) 0.0678(12) Uani 1 1 d DU . .
F1_4 F 0.0939(5) 0.5444(8) 0.4412(3) 0.203(4) Uani 0.798(8) 1 d PDU E 1
F2_4 F 0.2394(8) 0.6036(4) 0.3679(3) 0.187(3) Uani 0.798(8) 1 d PDU E 1
F3_4 F 0.2230(5) 0.4642(3) 0.3721(3) 0.0976(19) Uani 0.798(8) 1 d PDU E 1
F4_4 F 0.3681(4) 0.4649(4) 0.7209(2) 0.1228(19) Uani 0.915(7) 1 d PDU F 1
F5_4 F 0.1825(3) 0.5055(4) 0.70090(18) 0.1152(19) Uani 0.915(7) 1 d PDU F 1
F6_4 F 0.2830(5) 0.3483(3) 0.74635(17) 0.1182(18) Uani 0.915(7) 1 d PDU F 1
F1B_4 F 0.2667(11) 0.5651(10) 0.3503(7) 0.057(5) Uiso 0.202(8) 1 d PD E 2
F2B_4 F 0.1454(17) 0.4718(12) 0.4117(11) 0.097(6) Uiso 0.202(8) 1 d PD E 2
F3B_4 F 0.1296(11) 0.6080(8) 0.4300(8) 0.054(4) Uiso 0.202(8) 1 d PD E 2
F4B_4 F 0.1763(16) 0.425(2) 0.7146(14) 0.058(10) Uiso 0.085(7) 1 d PD F 2
F5B_4 F 0.357(2) 0.3682(17) 0.7501(11) 0.046(9) Uiso 0.085(7) 1 d PD F 2
F6B_4 F 0.282(3) 0.5220(14) 0.7039(14) 0.065(11) Uiso 0.085(7) 1 d PD F 2

loop_
_atom_site_aniso_label
_atom_site_aniso_U_11
_atom_site_aniso_U_22
_atom_site_aniso_U_33
_atom_site_aniso_U_23
_atom_site_aniso_U_13
_atom_site_aniso_U_12
C1_1 0.039(2) 0.0330(18) 0.0298(18) -0.0080(15) 0.0007(16) -0.0129(16)
N2_1 0.0417(17) 0.0412(16) 0.0326(16) -0.0100(13) -0.0040(14) -0.0082(14)
O3_1 0.0389(13) 0.0429(13) 0.0310(12) -0.0107(10) 0.0004(11) -0.0086(11)
C4_1 0.037(2) 0.043(2) 0.038(2) -0.0096(16) -0.0026(16) -0.0098(17)
C5_1 0.037(2) 0.047(2) 0.039(2) -0.0123(17) -0.0045(16) -0.0072(17)
C6_1 0.042(2) 0.058(2) 0.047(2) -0.0199(19) 0.0029(18) -0.0122(19)
O7_1 0.0560(17) 0.0726(19) 0.0496(16) -0.0268(15) 0.0031(13) -0.0128(14)
O8_1 0.0534(18) 0.0570(17) 0.0727(19) -0.0223(15) -0.0018(15) -0.0033(14)
C11_1 0.038(2) 0.0292(18) 0.0341(19) -0.0101(15) -0.0010(16) -0.0096(15)
C12_1 0.048(2) 0.0378(19) 0.0316(19) -0.0081(15) -0.0037(16) -0.0121(17)
C14_1 0.043(2) 0.036(2) 0.055(2) -0.0129(18) -0.0143(19) -0.0027(17)
C16_1 0.045(2) 0.0343(19) 0.0355(19) -0.0098(15) -0.0059(17) -0.0111(17)
C13_1 0.048(2) 0.035(2) 0.041(2) -0.0056(16) -0.0132(18) -0.0075(18)
C17_1 0.070(3) 0.057(3) 0.052(3) -0.008(2) -0.017(2) -0.005(2)
F1_1 0.076(2) 0.181(4) 0.072(2) 0.025(2) -0.0308(18) 0.027(2)
F2_1 0.159(4) 0.0647(19) 0.0571(17) 0.0072(14) -0.0226(18) -0.046(2)
F3_1 0.160(3) 0.0724(19) 0.0507(16) -0.0109(14) -0.0479(18) -0.024(2)
C15_1 0.039(2) 0.038(2) 0.046(2) -0.0166(17) -0.0007(17) -0.0085(17)
C18_1 0.048(3) 0.061(3) 0.065(3) -0.021(2) -0.001(2) -0.003(2)
F4_1 0.100(3) 0.195(5) 0.0393(19) -0.013(2) 0.0074(18) 0.056(3)
F5_1 0.097(3) 0.204(5) 0.123(3) -0.085(4) 0.053(3) -0.096(4)
F6_1 0.127(4) 0.076(2) 0.131(3) -0.062(2) 0.069(3) -0.029(2)
C1_2 0.043(2) 0.0354(19) 0.0359(19) -0.0124(16) 0.0014(17) -0.0151(17)
N2_2 0.0408(18) 0.0401(16) 0.0368(16) -0.0134(13) -0.0046(13) -0.0106(15)
O3_2 0.0465(14) 0.0431(14) 0.0419(14) -0.0133(12) 0.0022(12) -0.0116(12)
C4_2 0.054(2) 0.038(2) 0.0334(19) -0.0070(17) -0.0015(18) -0.0126(18)
C5_2 0.051(2) 0.039(2) 0.0349(19) -0.0082(16) -0.0082(17) -0.0133(18)
C6_2 0.071(3) 0.055(2) 0.042(2) -0.0148(18) 0.0085(19) -0.025(2)
O7_2 0.073(2) 0.0610(18) 0.0515(16) -0.0257(13) 0.0128(14) -0.0185(15)
O8_2 0.071(2) 0.0633(17) 0.0465(16) -0.0138(13) -0.0102(14) -0.0198(15)
C11_2 0.044(2) 0.038(2) 0.044(2) -0.0131(16) -0.0071(17) -0.0175(17)
C12_2 0.047(2) 0.041(2) 0.058(2) -0.0156(18) -0.0109(19) -0.0148(18)
C13_2 0.049(2) 0.042(2) 0.069(3) -0.015(2) -0.022(2) -0.0120(18)
C14_2 0.066(3) 0.044(2) 0.056(3) -0.0085(19) -0.030(2) -0.011(2)
C15_2 0.065(3) 0.048(2) 0.043(2) -0.0098(18) -0.015(2) -0.020(2)
C16_2 0.047(2) 0.043(2) 0.043(2) -0.0114(17) -0.0106(18) -0.0116(17)
C17_2 0.061(3) 0.071(3) 0.091(4) -0.023(3) -0.036(3) -0.010(3)
C18_2 0.090(4) 0.084(3) 0.048(3) -0.016(2) -0.020(3) -0.014(3)
F1_2 0.055(2) 0.104(3) 0.276(8) -0.053(4) -0.018(3) -0.033(2)
F2_2 0.088(3) 0.189(6) 0.119(4) -0.008(4) -0.052(3) 0.043(3)
F3_2 0.057(2) 0.152(5) 0.229(6) -0.144(5) -0.040(3) 0.020(2)
F4_2 0.139(3) 0.262(5) 0.0526(18) -0.043(2) -0.0060(19) 0.087(3)
F5_2 0.175(3) 0.142(3) 0.079(2) -0.022(2) 0.026(2) -0.094(3)
F6_2 0.171(3) 0.176(3) 0.0633(18) -0.052(2) -0.0003(19) -0.085(3)
C1_3 0.045(2) 0.040(2) 0.0324(19) -0.0159(16) 0.0044(17) -0.0170(18)
N2_3 0.048(2) 0.0471(17) 0.0360(16) -0.0168(13) -0.0002(14) -0.0162(15)
O3_3 0.0479(15) 0.0498(14) 0.0320(13) -0.0151(11) 0.0018(11) -0.0176(12)
C4_3 0.049(2) 0.042(2) 0.0356(19) -0.0116(16) -0.0047(18) -0.0156(18)
C5_3 0.051(2) 0.050(2) 0.042(2) -0.0176(18) -0.0091(18) -0.0117(18)
C6_3 0.063(3) 0.055(2) 0.035(2) -0.0145(17) -0.0021(18) -0.022(2)
O7_3 0.0641(18) 0.0601(17) 0.0410(14) -0.0230(12) 0.0028(12) -0.0204(14)
O8_3 0.0660(18) 0.0721(18) 0.0455(15) -0.0169(14) -0.0112(14) -0.0290(15)
C11_3 0.049(2) 0.0370(19) 0.037(2) -0.0117(16) -0.0011(17) -0.0209(17)
C12_3 0.051(2) 0.039(2) 0.038(2) -0.0124(16) 0.0012(18) -0.0166(18)
C13_3 0.050(2) 0.040(2) 0.043(2) -0.0089(17) -0.0042(18) -0.0145(18)
C14_3 0.056(3) 0.047(2) 0.042(2) -0.0045(17) -0.0119(19) -0.0185(19)
C15_3 0.055(2) 0.052(2) 0.0327(19) -0.0096(17) -0.0033(18) -0.0213(19)
C16_3 0.046(2) 0.049(2) 0.040(2) -0.0155(17) 0.0022(17) -0.0226(18)
C17_3 0.053(3) 0.056(3) 0.058(3) -0.011(2) -0.002(2) -0.005(2)
C18_3 0.067(3) 0.080(3) 0.045(2) -0.016(2) -0.004(2) -0.026(3)
F1_3 0.0459(15) 0.0677(18) 0.219(4) -0.006(2) 0.0248(19) -0.0128(14)
F2_3 0.0678(18) 0.165(3) 0.0822(19) -0.066(2) -0.0112(15) 0.0250(18)
F3_3 0.0591(15) 0.0847(17) 0.0788(17) -0.0165(14) -0.0234(13) -0.0013(13)
F4_3 0.095(2) 0.142(3) 0.0540(18) -0.0457(19) 0.0002(16) 0.009(2)
F5_3 0.090(2) 0.142(3) 0.0456(16) -0.0351(17) -0.0114(14) -0.038(2)
F6_3 0.222(5) 0.169(4) 0.0560(19) -0.030(2) 0.047(2) -0.156(4)
C1_4 0.055(2) 0.044(2) 0.0297(19) -0.0146(16) 0.0060(18) -0.0237(19)
N2_4 0.0460(18) 0.0562(19) 0.0415(17) -0.0235(15) 0.0072(16) -0.0222(16)
O3_4 0.0592(17) 0.0576(15) 0.0358(14) -0.0210(12) 0.0094(12) -0.0258(13)
C4_4 0.048(2) 0.061(2) 0.052(2) -0.029(2) 0.0163(19) -0.026(2)
C5_4 0.045(2) 0.069(3) 0.053(2) -0.031(2) 0.0097(19) -0.024(2)
C6_4 0.066(3) 0.078(3) 0.054(2) -0.035(2) 0.021(2) -0.037(2)
O7_4 0.0716(19) 0.087(2) 0.0585(17) -0.0388(17) 0.0192(15) -0.0359(17)
O8_4 0.085(2) 0.073(2) 0.078(2) -0.0310(18) 0.0226(19) -0.0121(18)
C11_4 0.051(2) 0.0344(19) 0.0338(19) -0.0103(15) 0.0012(17) -0.0181(17)
C12_4 0.067(3) 0.040(2) 0.035(2) -0.0137(17) -0.0046(19) -0.018(2)
C13_4 0.065(3) 0.040(2) 0.043(2) -0.0104(17) -0.015(2) -0.010(2)
C14_4 0.054(2) 0.041(2) 0.057(3) -0.0138(19) -0.008(2) -0.0062(18)
C15_4 0.051(2) 0.045(2) 0.039(2) -0.0130(17) -0.0011(18) -0.0089(19)
C16_4 0.051(2) 0.041(2) 0.0312(19) -0.0098(15) -0.0017(16) -0.0116(18)
C17_4 0.094(4) 0.057(3) 0.072(3) -0.018(3) -0.031(3) -0.012(3)
C18_4 0.055(3) 0.084(3) 0.045(3) -0.020(2) 0.000(2) 0.000(2)
F1_4 0.083(3) 0.337(10) 0.116(4) -0.091(5) -0.062(3) 0.080(4)
F2_4 0.382(9) 0.073(3) 0.143(4) 0.044(3) -0.190(5) -0.100(4)
F3_4 0.125(4) 0.093(3) 0.093(3) -0.039(2) -0.067(3) -0.012(2)
F4_4 0.095(3) 0.224(5) 0.088(2) -0.107(3) 0.011(2) -0.044(3)
F5_4 0.084(2) 0.142(4) 0.074(2) -0.053(2) 0.0020(17) 0.037(2)
F6_4 0.164(4) 0.112(3) 0.0429(17) -0.0059(17) 0.021(2) -0.032(3)

loop_
_atom_type_symbol
_atom_type_description
_atom_type_scat_dispersion_real
_atom_type_scat_dispersion_imag
_atom_type_scat_source
C C 0.0033 0.0016 'International Tables Vol C Tables 4.2.6.8 and 6.1.1.4'
H H 0.0000 0.0000 'International Tables Vol C Tables 4.2.6.8 and 6.1.1.4'
N N 0.0061 0.0033 'International Tables Vol C Tables 4.2.6.8 and 6.1.1.4'
O O 0.0106 0.0060 'International Tables Vol C Tables 4.2.6.8 and 6.1.1.4'
F F 0.0171 0.0103 'International Tables Vol C Tables 4.2.6.8 and 6.1.1.4'

loop_
_geom_angle_atom_site_label_1
_geom_angle_atom_site_label_2
_geom_angle_atom_site_label_3
_geom_angle
N2_1 C1_1 O3_1 113.7(3)
N2_1 C1_1 C11_1 129.3(3)
O3_1 C1_1 C11_1 117.1(3)
C1_1 N2_1 C5_1 104.2(3)
C1_1 O3_1 C4_1 105.2(2)
C5_1 C4_1 O3_1 106.7(3)
C5_1 C4_1 C6_1 136.7(3)
O3_1 C4_1 C6_1 116.5(3)
C4_1 C5_1 N2_1 110.1(3)
C4_1 C5_1 H5_1 124.9
N2_1 C5_1 H5_1 124.9
O7_1 C6_1 C4_1 112.1(3)
O7_1 C6_1 H6A_1 109.2
C4_1 C6_1 H6A_1 109.2
O7_1 C6_1 H6B_1 109.2
C4_1 C6_1 H6B_1 109.2
H6A_1 C6_1 H6B_1 107.9
C6_1 O7_1 O8_1 107.5(2)
O7_1 O8_1 H8_1 97(3)
C16_1 C11_1 C12_1 119.5(3)
C16_1 C11_1 C1_1 120.9(3)
C12_1 C11_1 C1_1 119.6(3)
C13_1 C12_1 C11_1 119.9(3)
C13_1 C12_1 H12_1 120.1
C11_1 C12_1 H12_1 120.1
C13_1 C14_1 C15_1 119.5(3)
C13_1 C14_1 H14_1 120.3
C15_1 C14_1 H14_1 120.3
C15_1 C16_1 C11_1 120.0(3)
C15_1 C16_1 H16_1 120.0
C11_1 C16_1 H16_1 120.0
C14_1 C13_1 C12_1 120.7(3)
C14_1 C13_1 C17_1 120.7(3)
C12_1 C13_1 C17_1 118.5(3)
F3B_1 C17_1 F1B_1 107.4(19)
F3B_1 C17_1 F1_1 51.3(16)
F1B_1 C17_1 F1_1 129.3(17)
F3B_1 C17_1 F3_1 134.5(13)
F1B_1 C17_1 F3_1 49(2)
F1_1 C17_1 F3_1 109.0(4)
F3B_1 C17_1 F2B_1 105.1(17)
F1B_1 C17_1 F2B_1 105.7(19)
F1_1 C17_1 F2B_1 55.5(14)
F3_1 C17_1 F2B_1 60.8(15)
F3B_1 C17_1 F2_1 58.4(17)
F1B_1 C17_1 F2_1 56(2)
F1_1 C17_1 F2_1 106.1(4)
F3_1 C17_1 F2_1 103.5(4)
F2B_1 C17_1 F2_1 140.8(12)
F3B_1 C17_1 C13_1 112.9(13)
F1B_1 C17_1 C13_1 117.1(17)
F1_1 C17_1 C13_1 113.6(4)
F3_1 C17_1 C13_1 112.5(3)
F2B_1 C17_1 C13_1 107.7(12)
F2_1 C17_1 C13_1 111.5(3)
C16_1 C15_1 C14_1 120.4(3)
C16_1 C15_1 C18_1 120.1(3)
C14_1 C15_1 C18_1 119.5(3)
F4B_1 C18_1 F6B_1 109.1(13)
F4B_1 C18_1 F5B_1 110.3(13)
F6B_1 C18_1 F5B_1 107.1(12)
F4B_1 C18_1 F4_1 132.4(10)
F6B_1 C18_1 F4_1 56.9(9)
F5B_1 C18_1 F4_1 50.9(8)
F4B_1 C18_1 F6_1 49.8(11)
F6B_1 C18_1 F6_1 137.6(9)
F5B_1 C18_1 F6_1 63.2(9)
F4_1 C18_1 F6_1 106.6(4)
F4B_1 C18_1 F5_1 56.5(12)
F6B_1 C18_1 F5_1 55.7(10)
F5B_1 C18_1 F5_1 139.4(8)
F4_1 C18_1 F5_1 106.2(5)
F6_1 C18_1 F5_1 103.1(4)
F4B_1 C18_1 C15_1 112.4(9)
F6B_1 C18_1 C15_1 109.4(9)
F5B_1 C18_1 C15_1 108.4(8)
F4_1 C18_1 C15_1 115.1(3)
F6_1 C18_1 C15_1 112.8(3)
F5_1 C18_1 C15_1 112.1(4)
N2_2 C1_2 O3_2 113.6(3)
N2_2 C1_2 C11_2 129.1(3)
O3_2 C1_2 C11_2 117.3(3)
C1_2 N2_2 C5_2 104.4(3)
C1_2 O3_2 C4_2 104.7(2)
C5_2 C4_2 O3_2 107.2(3)
C5_2 C4_2 C6_2 135.9(3)
O3_2 C4_2 C6_2 116.7(3)
C4_2 C5_2 N2_2 110.1(3)
C4_2 C5_2 H5_2 124.9
N2_2 C5_2 H5_2 124.9
O7_2 C6_2 C4_2 111.3(3)
O7_2 C6_2 H6A_2 109.4
C4_2 C6_2 H6A_2 109.4
O7_2 C6_2 H6B_2 109.4
C4_2 C6_2 H6B_2 109.4
H6A_2 C6_2 H6B_2 108.0
C6_2 O7_2 O8_2 107.7(3)
O7_2 O8_2 H8_2 97(4)
C12_2 C11_2 C16_2 120.1(3)
C12_2 C11_2 C1_2 120.7(3)
C16_2 C11_2 C1_2 119.2(3)
C11_2 C12_2 C13_2 120.0(4)
C11_2 C12_2 H12_2 120.0
C13_2 C12_2 H12_2 120.0
C14_2 C13_2 C12_2 120.4(3)
C14_2 C13_2 C17_2 121.2(4)
C12_2 C13_2 C17_2 118.5(4)
C13_2 C14_2 C15_2 119.6(3)
C13_2 C14_2 H14_2 120.2
C15_2 C14_2 H14_2 120.2
C14_2 C15_2 C16_2 120.7(3)
C14_2 C15_2 C18_2 119.5(3)
C16_2 C15_2 C18_2 119.8(4)
C15_2 C16_2 C11_2 119.2(3)
C15_2 C16_2 H16_2 120.4
C11_2 C16_2 H16_2 120.4
F3B_2 C17_2 F3_2 129.0(10)
F3B_2 C17_2 F1_2 54.2(11)
F3_2 C17_2 F1_2 108.0(5)
F3B_2 C17_2 F2_2 49.3(10)
F3_2 C17_2 F2_2 108.4(5)
F1_2 C17_2 F2_2 102.3(5)
F3B_2 C17_2 F1B_2 102.0(14)
F3_2 C17_2 F1B_2 56.9(8)
F1_2 C17_2 F1B_2 137.9(8)
F2_2 C17_2 F1B_2 57.1(8)
F3B_2 C17_2 F2B_2 103.6(13)
F3_2 C17_2 F2B_2 53.6(9)
F1_2 C17_2 F2B_2 57.4(9)
F2_2 C17_2 F2B_2 132.1(8)
F1B_2 C17_2 F2B_2 106.8(12)
F3B_2 C17_2 C13_2 116.8(10)
F3_2 C17_2 C13_2 114.2(4)
F1_2 C17_2 C13_2 111.2(4)
F2_2 C17_2 C13_2 112.1(4)
F1B_2 C17_2 C13_2 110.6(8)
F2B_2 C17_2 C13_2 115.7(8)
F4_2 C18_2 F5_2 107.6(5)
F4_2 C18_2 F6_2 107.0(4)
F5_2 C18_2 F6_2 101.4(4)
F4_2 C18_2 C15_2 115.1(4)
F5_2 C18_2 C15_2 113.0(4)
F6_2 C18_2 C15_2 111.7(4)
N2_3 C1_3 O3_3 114.0(3)
N2_3 C1_3 C11_3 128.4(3)
O3_3 C1_3 C11_3 117.6(3)
C1_3 N2_3 C5_3 104.4(3)
C1_3 O3_3 C4_3 104.7(3)
C5_3 C4_3 O3_3 107.1(3)
C5_3 C4_3 C6_3 135.5(3)
O3_3 C4_3 C6_3 117.4(3)
C4_3 C5_3 N2_3 109.9(3)
C4_3 C5_3 H5_3 125.1
N2_3 C5_3 H5_3 125.1
O7_3 C6_3 C4_3 112.3(3)
O7_3 C6_3 H6A_3 109.1
C4_3 C6_3 H6A_3 109.1
O7_3 C6_3 H6B_3 109.1
C4_3 C6_3 H6B_3 109.1
H6A_3 C6_3 H6B_3 107.9
C6_3 O7_3 O8_3 107.5(2)
O7_3 O8_3 H8_3 99(3)
C12_3 C11_3 C16_3 119.5(3)
C12_3 C11_3 C1_3 121.0(3)
C16_3 C11_3 C1_3 119.5(3)
C13_3 C12_3 C11_3 120.2(3)
C13_3 C12_3 H12_3 119.9
C11_3 C12_3 H12_3 119.9
C12_3 C13_3 C14_3 120.4(3)
C12_3 C13_3 C17_3 119.7(3)
C14_3 C13_3 C17_3 119.8(3)
C15_3 C14_3 C13_3 119.6(3)
C15_3 C14_3 H14_3 120.2
C13_3 C14_3 H14_3 120.2
C14_3 C15_3 C16_3 120.4(3)
C14_3 C15_3 C18_3 120.3(3)
C16_3 C15_3 C18_3 119.3(3)
C15_3 C16_3 C11_3 119.9(3)
C15_3 C16_3 H16_3 120.0
C11_3 C16_3 H16_3 120.0
F3_3 C17_3 F2_3 105.7(3)
F3_3 C17_3 F1_3 105.1(4)
F2_3 C17_3 F1_3 106.8(4)
F3_3 C17_3 C13_3 114.8(3)
F2_3 C17_3 C13_3 112.7(4)
F1_3 C17_3 C13_3 111.1(3)
F6_3 C18_3 F4B_3 49.3(17)
F6_3 C18_3 F6B_3 131.3(17)
F4B_3 C18_3 F6B_3 103.7(19)
F6_3 C18_3 F5B_3 59.0(12)
F4B_3 C18_3 F5B_3 103.3(16)
F6B_3 C18_3 F5B_3 103.5(18)
F6_3 C18_3 F5_3 106.7(4)
F4B_3 C18_3 F5_3 59.8(18)
F6B_3 C18_3 F5_3 51(2)
F5B_3 C18_3 F5_3 134.5(11)
F6_3 C18_3 F4_3 109.1(4)
F4B_3 C18_3 F4_3 132.2(13)
F6B_3 C18_3 F4_3 55(2)
F5B_3 C18_3 F4_3 53.9(13)
F5_3 C18_3 F4_3 103.9(4)
F6_3 C18_3 C15_3 112.1(4)
F4B_3 C18_3 C15_3 116.0(13)
F6B_3 C18_3 C15_3 116.5(16)
F5B_3 C18_3 C15_3 112.2(10)
F5_3 C18_3 C15_3 113.0(3)
F4_3 C18_3 C15_3 111.6(3)
N2_4 C1_4 O3_4 113.4(3)
N2_4 C1_4 C11_4 128.6(3)
O3_4 C1_4 C11_4 117.9(3)
C1_4 N2_4 C5_4 104.8(3)
C1_4 O3_4 C4_4 104.8(3)
C5_4 C4_4 O3_4 106.9(3)
C5_4 C4_4 C6_4 136.3(4)
O3_4 C4_4 C6_4 116.5(3)
C4_4 C5_4 N2_4 110.1(3)
C4_4 C5_4 H5_4 125.0
N2_4 C5_4 H5_4 125.0
O7_4 C6_4 C4_4 111.5(3)
O7_4 C6_4 H6A_4 109.3
C4_4 C6_4 H6A_4 109.3
O7_4 C6_4 H6B_4 109.3
C4_4 C6_4 H6B_4 109.3
H6A_4 C6_4 H6B_4 108.0
C6_4 O7_4 O8_4 107.2(3)
O7_4 O8_4 H8_4 100(3)
C16_4 C11_4 C12_4 119.4(3)
C16_4 C11_4 C1_4 119.6(3)
C12_4 C11_4 C1_4 121.0(3)
C13_4 C12_4 C11_4 119.9(3)
C13_4 C12_4 H12_4 120.1
C11_4 C12_4 H12_4 120.1
C14_4 C13_4 C12_4 120.6(3)
C14_4 C13_4 C17_4 120.2(4)
C12_4 C13_4 C17_4 119.2(4)
C13_4 C14_4 C15_4 119.1(3)
C13_4 C14_4 H14_4 120.4
C15_4 C14_4 H14_4 120.4
C16_4 C15_4 C14_4 120.9(3)
C16_4 C15_4 C18_4 119.0(3)
C14_4 C15_4 C18_4 120.1(3)
C15_4 C16_4 C11_4 120.1(3)
C15_4 C16_4 H16_4 120.0
C11_4 C16_4 H16_4 120.0
F2B_4 C17_4 F1_4 59.3(9)
F2B_4 C17_4 F2_4 132.5(9)
F1_4 C17_4 F2_4 112.0(6)
F2B_4 C17_4 F1B_4 115.1(10)
F1_4 C17_4 F1B_4 130.2(8)
F2_4 C17_4 F1B_4 30.6(6)
F2B_4 C17_4 F3_4 47.4(9)
F1_4 C17_4 F3_4 104.1(5)
F2_4 C17_4 F3_4 103.5(5)
F1B_4 C17_4 F3_4 75.0(7)
F2B_4 C17_4 F3B_4 105.2(11)
F1_4 C17_4 F3B_4 48.3(6)
F2_4 C17_4 F3B_4 70.4(6)
F1B_4 C17_4 F3B_4 99.0(8)
F3_4 C17_4 F3B_4 138.0(7)
F2B_4 C17_4 C13_4 115.0(8)
F1_4 C17_4 C13_4 113.9(4)
F2_4 C17_4 C13_4 110.8(4)
F1B_4 C17_4 C13_4 112.1(7)
F3_4 C17_4 C13_4 111.9(4)
F3B_4 C17_4 C13_4 108.8(7)
F6B_4 C18_4 F5_4 59.0(15)
F6B_4 C18_4 F5B_4 103.0(15)
F5_4 C18_4 F5B_4 129.5(11)
F6B_4 C18_4 F6_4 131.3(12)
F5_4 C18_4 F6_4 108.0(4)
F5B_4 C18_4 F6_4 45.7(12)
F6B_4 C18_4 F4B_4 107.3(16)
F5_4 C18_4 F4B_4 50.8(12)
F5B_4 C18_4 F4B_4 106.4(14)
F6_4 C18_4 F4B_4 64.5(13)
F6B_4 C18_4 F4_4 48.3(15)
F5_4 C18_4 F4_4 104.8(4)
F5B_4 C18_4 F4_4 61.6(12)
F6_4 C18_4 F4_4 105.4(4)
F4B_4 C18_4 F4_4 139.9(11)
F6B_4 C18_4 C15_4 115.3(12)
F5_4 C18_4 C15_4 114.7(3)
F5B_4 C18_4 C15_4 115.5(11)
F6_4 C18_4 C15_4 112.5(4)
F4B_4 C18_4 C15_4 108.7(11)
F4_4 C18_4 C15_4 110.8(3)

loop_
_geom_bond_atom_site_label_1
_geom_bond_atom_site_label_2
_geom_bond_distance
C1_1 N2_1 1.298(4)
C1_1 O3_1 1.351(4)
C1_1 C11_1 1.460(4)
N2_1 C5_1 1.390(4)
O3_1 C4_1 1.381(4)
C4_1 C5_1 1.342(4)
C4_1 C6_1 1.471(5)
C5_1 H5_1 0.9500
C6_1 O7_1 1.437(4)
C6_1 H6A_1 0.9900
C6_1 H6B_1 0.9900
O7_1 O8_1 1.455(4)
O8_1 H8_1 1.06(3)
C11_1 C16_1 1.386(4)
C11_1 C12_1 1.395(4)
C12_1 C13_1 1.379(5)
C12_1 H12_1 0.9500
C14_1 C13_1 1.379(5)
C14_1 C15_1 1.384(5)
C14_1 H14_1 0.9500
C16_1 C15_1 1.384(4)
C16_1 H16_1 0.9500
C13_1 C17_1 1.494(5)
C17_1 F3B_1 1.279(13)
C17_1 F1B_1 1.287(14)
C17_1 F1_1 1.302(5)
C17_1 F3_1 1.315(5)
C17_1 F2B_1 1.325(13)
C17_1 F2_1 1.329(5)
C15_1 C18_1 1.491(5)
C18_1 F4B_1 1.261(12)
C18_1 F6B_1 1.269(11)
C18_1 F5B_1 1.293(11)
C18_1 F4_1 1.293(5)
C18_1 F6_1 1.311(5)
C18_1 F5_1 1.317(5)
C1_2 N2_2 1.294(4)
C1_2 O3_2 1.359(4)
C1_2 C11_2 1.459(5)
N2_2 C5_2 1.393(4)
O3_2 C4_2 1.386(4)
C4_2 C5_2 1.332(5)
C4_2 C6_2 1.482(5)
C5_2 H5_2 0.9500
C6_2 O7_2 1.449(4)
C6_2 H6A_2 0.9900
C6_2 H6B_2 0.9900
O7_2 O8_2 1.453(4)
O8_2 H8_2 1.07(3)
C11_2 C12_2 1.385(5)
C11_2 C16_2 1.391(5)
C12_2 C13_2 1.388(5)
C12_2 H12_2 0.9500
C13_2 C14_2 1.376(5)
C13_2 C17_2 1.500(5)
C14_2 C15_2 1.387(5)
C14_2 H14_2 0.9500
C15_2 C16_2 1.388(5)
C15_2 C18_2 1.487(5)
C16_2 H16_2 0.9500
C17_2 F3B_2 1.15(2)
C17_2 F3_2 1.264(5)
C17_2 F1_2 1.302(6)
C17_2 F2_2 1.322(6)
C17_2 F1B_2 1.323(17)
C17_2 F2B_2 1.338(17)
C18_2 F4_2 1.265(5)
C18_2 F5_2 1.319(5)
C18_2 F6_2 1.332(5)
C1_3 N2_3 1.293(4)
C1_3 O3_3 1.355(4)
C1_3 C11_3 1.464(5)
N2_3 C5_3 1.388(4)
O3_3 C4_3 1.380(4)
C4_3 C5_3 1.345(5)
C4_3 C6_3 1.473(5)
C5_3 H5_3 0.9500
C6_3 O7_3 1.435(4)
C6_3 H6A_3 0.9900
C6_3 H6B_3 0.9900
O7_3 O8_3 1.456(3)
O8_3 H8_3 1.05(3)
C11_3 C12_3 1.388(5)
C11_3 C16_3 1.393(4)
C12_3 C13_3 1.381(5)
C12_3 H12_3 0.9500
C13_3 C14_3 1.386(5)
C13_3 C17_3 1.487(5)
C14_3 C15_3 1.381(5)
C14_3 H14_3 0.9500
C15_3 C16_3 1.386(5)
C15_3 C18_3 1.495(5)
C16_3 H16_3 0.9500
C17_3 F3_3 1.309(4)
C17_3 F2_3 1.314(4)
C17_3 F1_3 1.326(5)
C18_3 F6_3 1.295(5)
C18_3 F4B_3 1.298(13)
C18_3 F6B_3 1.298(14)
C18_3 F5B_3 1.321(13)
C18_3 F5_3 1.322(5)
C18_3 F4_3 1.323(5)
C1_4 N2_4 1.294(4)
C1_4 O3_4 1.359(4)
C1_4 C11_4 1.458(5)
N2_4 C5_4 1.386(4)
O3_4 C4_4 1.387(4)
C4_4 C5_4 1.339(5)
C4_4 C6_4 1.482(5)
C5_4 H5_4 0.9500
C6_4 O7_4 1.428(4)
C6_4 H6A_4 0.9900
C6_4 H6B_4 0.9900
O7_4 O8_4 1.454(4)
O8_4 H8_4 1.06(3)
C11_4 C16_4 1.386(4)
C11_4 C12_4 1.388(5)
C12_4 C13_4 1.385(5)
C12_4 H12_4 0.9500
C13_4 C14_4 1.378(5)
C13_4 C17_4 1.500(5)
C14_4 C15_4 1.384(5)
C14_4 H14_4 0.9500
C15_4 C16_4 1.375(5)
C15_4 C18_4 1.491(5)
C16_4 H16_4 0.9500
C17_4 F2B_4 1.247(11)
C17_4 F1_4 1.291(6)
C17_4 F2_4 1.306(6)
C17_4 F1B_4 1.309(10)
C17_4 F3_4 1.318(5)
C17_4 F3B_4 1.333(10)
C18_4 F6B_4 1.274(13)
C18_4 F5_4 1.302(5)
C18_4 F5B_4 1.302(12)
C18_4 F6_4 1.307(5)
C18_4 F4B_4 1.332(13)
C18_4 F4_4 1.337(5)
